data_4305001
loop_
_publ_author_name
'Yixun Zhang'
'Banglin Chen'
'Frank R. Fronczek'
'Andrew W. Maverick'

_publ_section_title
;
A Nanoporous Ag-Fe Mixed-Metal-Organic Framework Exhibiting
Single-Crystal-to-Single-Crystal Transformations upon Guest Exchange
;
_journal_name_full 'Inorganic Chemistry'
_journal_page_first 4433
_journal_page_last 4435
_journal_paper_doi 10.1021/ic800183v
_journal_volume 47
_journal_year 2008
_chemical_compound_source 'local laboratory'
_chemical_formula_moiety '2(C30 H30 Fe N3 O6), 3(Ag N O3), 5(C6 H5 Br)'
_chemical_formula_sum 'C90 H85 Ag3 Br5 Fe2 N9 O21'
_chemical_formula_weight 2463.53
_chemical_name_common
;
 Silver nitrate-iron(III) pyridylacetylacetonate
 bromobenzene solvate (3:2:5)
;
_chemical_name_systematic
;
 Tris[nitratosilver]bis[tris-[3-(4-pyridinyl)-
 2,4-pentanedionato]iron], compound with bromobenzene (1:5)
;
_space_group_IT_number 2
_symmetry_cell_setting triclinic
_symmetry_space_group_name_Hall '-P 1'
_symmetry_space_group_name_H-M 'P -1'
_atom_sites_solution_hydrogens geom
_atom_sites_solution_primary direct
_atom_sites_solution_secondary difmap
_audit_creation_method SHELXL-97
_cell_angle_alpha 91.840(12)
_cell_angle_beta 92.850(11)
_cell_angle_gamma 99.92(2)
_cell_formula_units_Z 2
_cell_length_a 7.841(2)
_cell_length_b 15.528(4)
_cell_length_c 39.510(12)
_cell_measurement_reflns_used 13841
_cell_measurement_temperature 100
_cell_measurement_theta_max 26.0
_cell_measurement_theta_min 2.5
_cell_volume 4729(2)
_computing_cell_refinement 'HKL Scalepack (Otwinowski & Minor 1997)'
_computing_data_collection 'COLLECT (Nonius, 2000)'
_computing_data_reduction 'HKL Denzo and Scalepack (Otwinowski & Minor 1997)'
_computing_molecular_graphics 'ORTEP-3 for Windows (Farrugia, 1997)'
_computing_publication_material 'SHELXL-97 (Sheldrick, 1997)'
_computing_structure_refinement 'SHELXL-97 (Sheldrick, 1997)'
_computing_structure_solution 'SIR97 (Altomare  et al., 1999)'
_diffrn_ambient_temperature 100
_diffrn_measured_fraction_theta_full 0.92
_diffrn_measured_fraction_theta_max 0.92
_diffrn_measurement_device 'KappaCCD (with Oxford Cryostream)'
_diffrn_measurement_method ' \w scans with \k offsets'
_diffrn_radiation_monochromator graphite
_diffrn_radiation_source 'fine-focus sealed tube'
_diffrn_radiation_type MoK\a
_diffrn_radiation_wavelength 0.71073
_diffrn_reflns_av_R_equivalents 0.051
_diffrn_reflns_av_sigmaI/netI 0.1085
_diffrn_reflns_limit_h_max 9
_diffrn_reflns_limit_h_min -9
_diffrn_reflns_limit_k_max 19
_diffrn_reflns_limit_k_min -19
_diffrn_reflns_limit_l_max 48
_diffrn_reflns_limit_l_min -44
_diffrn_reflns_number 46416
_diffrn_reflns_theta_full 26.1
_diffrn_reflns_theta_max 26.1
_diffrn_reflns_theta_min 2.5
_diffrn_standards_decay_% <2
_diffrn_standards_number 0
_exptl_absorpt_coefficient_mu 3.096
_exptl_absorpt_correction_T_max 0.857
_exptl_absorpt_correction_T_min 0.615
_exptl_absorpt_correction_type multi-scan
_exptl_absorpt_process_details 'HKL Scalepack (Otwinowski & Minor 1997)'
_exptl_crystal_colour red
_exptl_crystal_density_diffrn 1.730
_exptl_crystal_density_method 'not measured'
_exptl_crystal_description fragment
_exptl_crystal_F_000 2448
_exptl_crystal_size_max 0.20
_exptl_crystal_size_mid 0.10
_exptl_crystal_size_min 0.05
_refine_diff_density_max 3.19
_refine_diff_density_min -3.08
_refine_diff_density_rms 0.156
_refine_ls_extinction_method none
_refine_ls_goodness_of_fit_ref 1.142
_refine_ls_hydrogen_treatment constr
_refine_ls_matrix_type full
_refine_ls_number_parameters 1110
_refine_ls_number_reflns 17244
_refine_ls_number_restraints 0
_refine_ls_restrained_S_all 1.142
_refine_ls_R_factor_all 0.155
_refine_ls_R_factor_gt 0.084
_refine_ls_shift/su_max 0.002
_refine_ls_shift/su_mean 0.000
_refine_ls_structure_factor_coef Fsqd
_refine_ls_weighting_details 'calc w=1/[\s^2^(Fo^2^)+(0.1031P)^2^+1.0P] where P=(Fo^2^+2Fc^2^)/3'
_refine_ls_weighting_scheme calc
_refine_ls_wR_factor_gt 0.203
_refine_ls_wR_factor_ref 0.227
_reflns_number_gt 9600
_reflns_number_total 17244
_reflns_threshold_expression I>2\s(I)
_cod_data_source_file ic800183v-file004_4.cif
_cod_data_source_block M'MOF2b'_Fe2Ag3-5PhBr
_cod_depositor_comments
;
The following automatic conversions were performed:
'_symmetry_cell_setting' value 'Triclinic' changed to 'triclinic'
according to '/home/saulius/struct/CIF-dictionaries/cif_core.dic'
dictionary named 'cif_core.dic' version 2.4.1 from 2010-06-29.

Automatic conversion script
Id: cif_fix_enum 1527 2010-12-29 10:47:43Z saulius 
;
_cod_original_sg_symbol_H-M 'P -1 '
_cod_database_code 4305001

loop_
_symmetry_equiv_pos_as_xyz
'x, y, z'
'-x, -y, -z'

loop_
_atom_site_label
_atom_site_type_symbol
_atom_site_fract_x
_atom_site_fract_y
_atom_site_fract_z
_atom_site_U_iso_or_equiv
_atom_site_adp_type
_atom_site_occupancy
_atom_site_symmetry_multiplicity
_atom_site_calc_flag
_atom_site_refinement_flags
_atom_site_disorder_assembly
_atom_site_disorder_group
Ag1 Ag 0.95321(14) 0.50099(6) 0.24975(2) 0.0603(3) Uani 1 1 d . . .
Ag2 Ag 0.50246(8) 1.52567(5) 0.038210(18) 0.0296(2) Uani 1 1 d . . .
Ag3 Ag 0.00369(8) 0.47462(4) 0.462628(17) 0.02554(19) Uani 1 1 d . . .
Fe1 Fe 0.92151(15) 0.98520(9) 0.09952(3) 0.0263(3) Uani 1 1 d . . .
Fe2 Fe 0.58114(15) 0.01495(8) 0.40061(3) 0.0247(3) Uani 1 1 d . . .
O1 O 0.8731(8) 0.9779(4) 0.14866(15) 0.0335(16) Uani 1 1 d . . .
O2 O 0.8168(7) 0.8581(4) 0.09746(15) 0.0315(16) Uani 1 1 d . . .
O3 O 0.6988(7) 1.0152(4) 0.08019(15) 0.0298(16) Uani 1 1 d . . .
O4 O 0.9974(7) 1.1127(4) 0.10450(15) 0.0277(15) Uani 1 1 d . . .
O5 O 0.9994(7) 0.9672(4) 0.05278(15) 0.0295(15) Uani 1 1 d . . .
O6 O 1.1607(7) 0.9627(4) 0.11390(15) 0.0254(14) Uani 1 1 d . . .
O7 O 0.3425(7) 0.0323(4) 0.38525(15) 0.0292(15) Uani 1 1 d . . .
O8 O 0.4979(7) 0.0294(4) 0.44702(15) 0.0284(15) Uani 1 1 d . . .
O9 O 0.6711(7) 0.1449(4) 0.40357(14) 0.0248(14) Uani 1 1 d . . .
O10 O 0.6617(7) 0.0224(4) 0.35367(14) 0.0268(14) Uani 1 1 d . . .
O11 O 0.7999(7) -0.0129(4) 0.42222(15) 0.0258(14) Uani 1 1 d . . .
O12 O 0.5111(7) -0.1126(4) 0.39408(15) 0.0288(15) Uani 1 1 d . . .
N1 N 0.9274(11) 0.6146(5) 0.2205(2) 0.039(2) Uani 1 1 d . . .
N2 N 0.5838(9) 1.4051(5) 0.05070(19) 0.0319(19) Uani 1 1 d . . .
N3 N 1.4057(9) 0.6457(5) 0.03592(18) 0.0275(18) Uani 1 1 d . . .
N4 N 0.0940(8) 0.3508(5) 0.46221(18) 0.0240(17) Uani 1 1 d . . .
N5 N 0.8731(11) 0.3873(5) 0.2802(2) 0.040(2) Uani 1 1 d . . .
N6 N 0.9234(8) -0.4014(5) 0.45227(18) 0.0238(17) Uani 1 1 d . . .
C1 C 0.9154(13) 0.9377(7) 0.2049(2) 0.042(3) Uani 1 1 d . . .
H1A H 1.0399 0.9440 0.2108 0.063 Uiso 1 1 calc R . .
H1B H 0.8519 0.8917 0.2181 0.063 Uiso 1 1 calc R . .
H1C H 0.8765 0.9931 0.2099 0.063 Uiso 1 1 calc R . .
C2 C 0.8816(11) 0.9135(7) 0.1678(2) 0.032(2) Uani 1 1 d . . .
C3 C 0.8692(11) 0.8263(6) 0.1550(2) 0.030(2) Uani 1 1 d . . .
C4 C 0.8285(11) 0.8044(6) 0.1208(2) 0.031(2) Uani 1 1 d . . .
C5 C 0.7922(13) 0.7090(6) 0.1092(3) 0.040(3) Uani 1 1 d . . .
H5A H 0.7765 0.7042 0.0844 0.061 Uiso 1 1 calc R . .
H5B H 0.6865 0.6798 0.1191 0.061 Uiso 1 1 calc R . .
H5C H 0.8899 0.6811 0.1166 0.061 Uiso 1 1 calc R . .
C6 C 0.8872(13) 0.7565(6) 0.1793(2) 0.038(3) Uani 1 1 d . . .
C7 C 0.7446(13) 0.6983(7) 0.1895(3) 0.044(3) Uani 1 1 d . . .
H7 H 0.6304 0.7056 0.1826 0.052 Uiso 1 1 calc R . .
C8 C 0.7696(14) 0.6298(7) 0.2099(3) 0.047(3) Uani 1 1 d . . .
H8 H 0.6703 0.5916 0.2168 0.056 Uiso 1 1 calc R . .
C9 C 1.0618(13) 0.6703(7) 0.2110(3) 0.049(3) Uani 1 1 d . . .
H9 H 1.1747 0.6619 0.2185 0.058 Uiso 1 1 calc R . .
C10 C 1.0474(14) 0.7390(7) 0.1912(3) 0.047(3) Uani 1 1 d . . .
H10 H 1.1499 0.7761 0.1852 0.056 Uiso 1 1 calc R . .
C11 C 0.4880(10) 1.0774(6) 0.0504(2) 0.032(2) Uani 1 1 d . . .
H11A H 0.4658 1.0212 0.0375 0.049 Uiso 1 1 calc R . .
H11B H 0.4936 1.1251 0.0346 0.049 Uiso 1 1 calc R . .
H11C H 0.3942 1.0802 0.0656 0.049 Uiso 1 1 calc R . .
C12 C 0.6584(11) 1.0862(7) 0.0709(2) 0.030(2) Uani 1 1 d . . .
C13 C 0.7625(11) 1.1690(6) 0.0787(2) 0.026(2) Uani 1 1 d . . .
C14 C 0.9293(11) 1.1762(6) 0.0961(2) 0.028(2) Uani 1 1 d . . .
C15 C 1.0325(13) 1.2662(6) 0.1056(3) 0.044(3) Uani 1 1 d . . .
H15A H 1.0973 1.2644 0.1273 0.066 Uiso 1 1 calc R . .
H15B H 0.9532 1.3083 0.1076 0.066 Uiso 1 1 calc R . .
H15C H 1.1137 1.2842 0.0880 0.066 Uiso 1 1 calc R . .
C16 C 0.6965(11) 1.2481(6) 0.0683(2) 0.025(2) Uani 1 1 d . . .
C17 C 0.7912(11) 1.3097(6) 0.0485(2) 0.031(2) Uani 1 1 d . . .
H17 H 0.8970 1.2984 0.0401 0.037 Uiso 1 1 calc R . .
C18 C 0.7352(11) 1.3872(6) 0.0408(2) 0.031(2) Uani 1 1 d . . .
H18 H 0.8064 1.4287 0.0282 0.037 Uiso 1 1 calc R . .
C19 C 0.4905(11) 1.3461(6) 0.0692(2) 0.033(2) Uani 1 1 d . . .
H19 H 0.3814 1.3571 0.0760 0.040 Uiso 1 1 calc R . .
C20 C 0.5416(10) 1.2717(6) 0.0789(2) 0.030(2) Uani 1 1 d . . .
H20 H 0.4716 1.2344 0.0933 0.036 Uiso 1 1 calc R . .
C21 C 1.0821(12) 0.8887(6) 0.0064(2) 0.032(2) Uani 1 1 d . . .
H21A H 0.9807 0.8437 0.0001 0.048 Uiso 1 1 calc R . .
H21B H 1.1879 0.8666 0.0012 0.048 Uiso 1 1 calc R . .
H21C H 1.0750 0.9411 -0.0064 0.048 Uiso 1 1 calc R . .
C22 C 1.0861(11) 0.9113(6) 0.0436(2) 0.027(2) Uani 1 1 d . . .
C23 C 1.1982(10) 0.8727(6) 0.0664(2) 0.026(2) Uani 1 1 d . . .
C24 C 1.2319(11) 0.9052(6) 0.1000(2) 0.030(2) Uani 1 1 d . . .
C25 C 1.3698(11) 0.8715(7) 0.1226(2) 0.037(3) Uani 1 1 d . . .
H25A H 1.4855 0.8954 0.1153 0.055 Uiso 1 1 calc R . .
H25B H 1.3512 0.8075 0.1205 0.055 Uiso 1 1 calc R . .
H25C H 1.3605 0.8902 0.1462 0.055 Uiso 1 1 calc R . .
C26 C 1.2733(11) 0.7980(6) 0.0534(2) 0.027(2) Uani 1 1 d . . .
C27 C 1.4500(10) 0.7999(7) 0.0481(2) 0.027(2) Uani 1 1 d . . .
H27 H 1.5290 0.8538 0.0504 0.032 Uiso 1 1 calc R . .
C28 C 1.5085(11) 0.7245(6) 0.0395(2) 0.024(2) Uani 1 1 d . . .
H28 H 1.6283 0.7280 0.0359 0.029 Uiso 1 1 calc R . .
C29 C 1.2344(12) 0.6428(6) 0.0401(2) 0.031(2) Uani 1 1 d . . .
H29 H 1.1585 0.5880 0.0375 0.038 Uiso 1 1 calc R . .
C30 C 1.1674(12) 0.7160(6) 0.0477(2) 0.031(2) Uani 1 1 d . . .
H30 H 1.0456 0.7113 0.0493 0.037 Uiso 1 1 calc R . .
C31 C 0.1266(11) 0.1193(7) 0.3759(2) 0.034(2) Uani 1 1 d . . .
H31A H 0.1473 0.1075 0.3521 0.051 Uiso 1 1 calc R . .
H31B H 0.1313 0.1822 0.3800 0.051 Uiso 1 1 calc R . .
H31C H 0.0121 0.0878 0.3810 0.051 Uiso 1 1 calc R . .
C32 C 0.2657(10) 0.0885(6) 0.3986(2) 0.023(2) Uani 1 1 d . . .
C33 C 0.2990(10) 0.1233(6) 0.4325(2) 0.022(2) Uani 1 1 d . . .
C34 C 0.4098(10) 0.0866(6) 0.4556(2) 0.027(2) Uani 1 1 d . . .
C35 C 0.4122(11) 0.1100(6) 0.4923(2) 0.029(2) Uani 1 1 d . . .
H35A H 0.4333 0.0601 0.5055 0.044 Uiso 1 1 calc R . .
H35B H 0.3003 0.1254 0.4978 0.044 Uiso 1 1 calc R . .
H35C H 0.5047 0.1602 0.4980 0.044 Uiso 1 1 calc R . .
C36 C 0.2240(10) 0.1991(6) 0.4444(2) 0.022(2) Uani 1 1 d . . .
C37 C 0.0494(11) 0.1965(6) 0.4506(2) 0.024(2) Uani 1 1 d . . .
H37 H -0.0284 0.1422 0.4489 0.029 Uiso 1 1 calc R . .
C38 C -0.0098(11) 0.2706(6) 0.4589(2) 0.028(2) Uani 1 1 d . . .
H38 H -0.1295 0.2667 0.4627 0.034 Uiso 1 1 calc R . .
C39 C 0.2631(10) 0.3524(6) 0.4570(2) 0.026(2) Uani 1 1 d . . .
H39 H 0.3387 0.4074 0.4591 0.031 Uiso 1 1 calc R . .
C40 C 0.3323(10) 0.2801(6) 0.4491(2) 0.028(2) Uani 1 1 d . . .
H40 H 0.4536 0.2849 0.4468 0.033 Uiso 1 1 calc R . .
C41 C 0.7260(11) 0.2949(6) 0.3909(2) 0.033(2) Uani 1 1 d . . .
H41A H 0.7167 0.3002 0.4155 0.050 Uiso 1 1 calc R . .
H41B H 0.6363 0.3219 0.3794 0.050 Uiso 1 1 calc R . .
H41C H 0.8407 0.3245 0.3850 0.050 Uiso 1 1 calc R . .
C42 C 0.7014(10) 0.1977(6) 0.3797(2) 0.024(2) Uani 1 1 d . . .
C43 C 0.7209(11) 0.1739(6) 0.3461(2) 0.024(2) Uani 1 1 d . . .
C44 C 0.7064(11) 0.0870(6) 0.3342(2) 0.028(2) Uani 1 1 d . . .
C45 C 0.7439(13) 0.0624(7) 0.2990(2) 0.039(3) Uani 1 1 d . . .
H45A H 0.8647 0.0540 0.2985 0.058 Uiso 1 1 calc R . .
H45B H 0.7249 0.1092 0.2839 0.058 Uiso 1 1 calc R . .
H45C H 0.6667 0.0080 0.2914 0.058 Uiso 1 1 calc R . .
C46 C 0.7726(12) 0.2459(6) 0.3217(2) 0.031(2) Uani 1 1 d . . .
C47 C 0.9453(12) 0.2782(7) 0.3168(2) 0.039(3) Uani 1 1 d . . .
H47 H 1.0336 0.2529 0.3279 0.047 Uiso 1 1 calc R . .
C48 C 0.9900(14) 0.3477(8) 0.2957(2) 0.047(3) Uani 1 1 d . . .
H48 H 1.1091 0.3675 0.2922 0.057 Uiso 1 1 calc R . .
C49 C 0.7068(14) 0.3563(7) 0.2848(3) 0.047(3) Uani 1 1 d . . .
H49 H 0.6216 0.3845 0.2740 0.056 Uiso 1 1 calc R . .
C50 C 0.6514(13) 0.2861(7) 0.3041(3) 0.045(3) Uani 1 1 d . . .
H50 H 0.5309 0.2650 0.3055 0.054 Uiso 1 1 calc R . .
C51 C 1.0069(11) -0.0739(6) 0.4538(2) 0.035(3) Uani 1 1 d . . .
H51A H 1.1038 -0.0797 0.4397 0.053 Uiso 1 1 calc R . .
H51B H 0.9959 -0.1194 0.4706 0.053 Uiso 1 1 calc R . .
H51C H 1.0285 -0.0161 0.4655 0.053 Uiso 1 1 calc R . .
C52 C 0.8406(10) -0.0840(6) 0.4317(2) 0.024(2) Uani 1 1 d . . .
C53 C 0.7439(9) -0.1670(6) 0.4229(2) 0.021(2) Uani 1 1 d . . .
C54 C 0.5806(11) -0.1774(6) 0.4032(2) 0.027(2) Uani 1 1 d . . .
C55 C 0.4859(12) -0.2658(6) 0.3913(2) 0.035(2) Uani 1 1 d . . .
H55A H 0.4137 -0.2913 0.4093 0.053 Uiso 1 1 calc R . .
H55B H 0.5697 -0.3036 0.3860 0.053 Uiso 1 1 calc R . .
H55C H 0.4123 -0.2605 0.3710 0.053 Uiso 1 1 calc R . .
C56 C 0.8069(10) -0.2475(6) 0.4337(2) 0.0206(19) Uiso 1 1 d . . .
C57 C 0.7081(10) -0.3105(5) 0.4529(2) 0.024(2) Uani 1 1 d . . .
H57 H 0.5990 -0.3008 0.4601 0.029 Uiso 1 1 calc R . .
C58 C 0.7664(10) -0.3850(6) 0.4612(2) 0.022(2) Uani 1 1 d . . .
H58 H 0.6951 -0.4271 0.4736 0.026 Uiso 1 1 calc R . .
C59 C 1.0245(10) -0.3398(6) 0.4351(2) 0.025(2) Uani 1 1 d . . .
H59 H 1.1376 -0.3481 0.4298 0.030 Uiso 1 1 calc R . .
C60 C 0.9663(10) -0.2666(6) 0.4254(2) 0.027(2) Uani 1 1 d . . .
H60 H 1.0380 -0.2265 0.4122 0.032 Uiso 1 1 calc R . .
O1A O 0.1674(8) 0.4319(5) 0.0316(2) 0.049(2) Uani 1 1 d . . .
O2A O 0.1708(7) 0.2993(4) 0.01224(17) 0.0372(17) Uani 1 1 d . . .
O3A O 0.1877(8) 0.4033(5) -0.0234(2) 0.046(2) Uani 1 1 d . . .
O4A O 0.6631(7) 0.3003(4) 0.51018(17) 0.0342(17) Uani 1 1 d . . .
O5A O 0.6878(8) 0.4030(4) 0.47338(17) 0.0374(17) Uani 1 1 d . . .
O6A O 0.6605(8) 0.4336(4) 0.52727(19) 0.0405(18) Uani 1 1 d . . .
O7A O 0.2359(11) 0.4325(9) 0.2436(2) 0.123(5) Uani 1 1 d . . .
O8A O 0.3585(15) 0.5673(9) 0.2464(2) 0.107(4) Uani 1 1 d . . .
O9A O 0.5034(10) 0.4682(5) 0.2349(2) 0.059(2) Uani 1 1 d . . .
N1A N 0.1752(9) 0.3789(6) 0.0071(3) 0.041(2) Uani 1 1 d . . .
N2A N 0.6726(9) 0.3768(6) 0.5034(2) 0.0312(19) Uani 1 1 d . . .
N3A N 0.3696(12) 0.4882(9) 0.2413(2) 0.057(3) Uani 1 1 d . . .
Br1 Br 0.14602(13) 0.47060(8) 0.38074(3) 0.0486(3) Uani 1 1 d . . .
C1S C 0.3796(12) 0.4938(7) 0.3665(2) 0.036(2) Uani 1 1 d . . .
C2S C 0.5133(12) 0.4971(6) 0.3899(3) 0.037(2) Uani 1 1 d . . .
H2S H 0.4920 0.4865 0.4130 0.044 Uiso 1 1 calc R . .
C3S C 0.6817(13) 0.5163(7) 0.3796(3) 0.040(3) Uani 1 1 d . . .
H3S H 0.7775 0.5189 0.3955 0.048 Uiso 1 1 calc R . .
C4S C 0.7080(12) 0.5313(7) 0.3461(3) 0.041(3) Uani 1 1 d . . .
H4S H 0.8229 0.5455 0.3389 0.050 Uiso 1 1 calc R . .
C5S C 0.5702(13) 0.5260(7) 0.3229(3) 0.042(3) Uani 1 1 d . . .
H5S H 0.5915 0.5342 0.2997 0.050 Uiso 1 1 calc R . .
C6S C 0.4017(12) 0.5090(7) 0.3325(3) 0.044(3) Uani 1 1 d . . .
H6S H 0.3059 0.5077 0.3167 0.053 Uiso 1 1 calc R . .
Br2 Br 1.16882(16) 0.66944(9) 0.30707(3) 0.0630(4) Uani 1 1 d . . .
C7S C 0.9984(15) 0.7394(8) 0.3141(3) 0.051(3) Uani 1 1 d . . .
C8S C 1.0348(17) 0.8141(8) 0.3368(3) 0.052(3) Uani 1 1 d . . .
H8S H 1.1457 0.8310 0.3483 0.062 Uiso 1 1 calc R . .
C9S C 0.905(2) 0.8602(8) 0.3416(3) 0.066(4) Uani 1 1 d . . .
H9S H 0.9252 0.9104 0.3566 0.079 Uiso 1 1 calc R . .
C10S C 0.7398(18) 0.8339(9) 0.3242(3) 0.063(4) Uani 1 1 d . . .
H10S H 0.6532 0.8680 0.3287 0.076 Uiso 1 1 calc R . .
C11S C 0.694(2) 0.7624(8) 0.3012(3) 0.073(5) Uani 1 1 d . . .
H11S H 0.5832 0.7467 0.2896 0.088 Uiso 1 1 calc R . .
C12S C 0.8320(17) 0.7168(9) 0.2976(3) 0.062(4) Uani 1 1 d . . .
H12S H 0.8117 0.6662 0.2828 0.075 Uiso 1 1 calc R . .
Br3 Br 0.91374(17) 0.21682(16) 0.21147(5) 0.1162(8) Uani 1 1 d . . .
C13S C 0.6907(12) 0.2050(8) 0.1895(3) 0.046(3) Uani 1 1 d . . .
C14S C 0.5797(15) 0.2585(9) 0.1986(3) 0.062(4) Uani 1 1 d . . .
H14S H 0.6187 0.3057 0.2145 0.075 Uiso 1 1 calc R . .
C15S C 0.4060(15) 0.2452(10) 0.1846(3) 0.066(4) Uani 1 1 d . . .
H15S H 0.3268 0.2822 0.1907 0.079 Uiso 1 1 calc R . .
C16S C 0.3596(16) 0.1745(10) 0.1617(4) 0.066(4) Uani 1 1 d . . .
H16S H 0.2440 0.1622 0.1521 0.079 Uiso 1 1 calc R . .
C17S C 0.4728(17) 0.1225(8) 0.1523(3) 0.055(4) Uani 1 1 d . . .
H17S H 0.4365 0.0763 0.1358 0.066 Uiso 1 1 calc R . .
C18S C 0.6393(15) 0.1358(7) 0.1665(3) 0.049(3) Uani 1 1 d . . .
H18S H 0.7173 0.0980 0.1605 0.059 Uiso 1 1 calc R . .
Br4 Br 0.3766(2) 0.54900(16) 0.12349(5) 0.0721(8) Uani 0.690(3) 1 d P A 1
C19S C 0.1533(4) 0.5035(4) 0.13577(14) 0.0511(15) Uiso 0.690(3) 1 d PG A 1
C20S C 0.1282(5) 0.4579(5) 0.16532(15) 0.0511(15) Uiso 0.690(3) 1 d PG A 1
H20S H 0.2252 0.4493 0.1794 0.061 Uiso 0.690(3) 1 calc PR A 1
C21S C -0.0389(5) 0.4247(8) 0.1743(2) 0.0511(15) Uiso 0.690(3) 1 d PG A 1
H21S H -0.0560 0.3935 0.1945 0.061 Uiso 0.690(3) 1 calc PR A 1
C22S C -0.1808(4) 0.4372(7) 0.1537(3) 0.0511(15) Uiso 0.690(3) 1 d PG A 1
H22S H -0.2950 0.4146 0.1598 0.061 Uiso 0.690(3) 1 calc PR A 1
C23S C -0.1557(5) 0.4828(8) 0.1242(2) 0.0511(15) Uiso 0.690(3) 1 d PG A 1
H23S H -0.2527 0.4914 0.1101 0.061 Uiso 0.690(3) 1 calc PR A 1
C24S C 0.0114(6) 0.5160(8) 0.1152(2) 0.0511(15) Uiso 0.690(3) 1 d PG A 1
H24S H 0.0285 0.5472 0.0950 0.061 Uiso 0.690(3) 1 calc PR A 1
Br4' Br 0.4217(4) 0.5042(3) 0.15191(10) 0.0589(16) Uani 0.310(3) 1 d PG A 2
C19' C 0.180(2) 0.4934(18) 0.1405(6) 0.0511(15) Uiso 0.310(3) 1 d PG A 2
C20' C 0.067(3) 0.4609(18) 0.1650(5) 0.0511(15) Uiso 0.310(3) 1 d PG A 2
H20' H 0.1120 0.4458 0.1863 0.061 Uiso 0.310(3) 1 calc PR A 2
C21' C -0.111(2) 0.4504(19) 0.1581(5) 0.0511(15) Uiso 0.310(3) 1 d PG A 2
H21' H -0.1879 0.4282 0.1748 0.061 Uiso 0.310(3) 1 calc PR A 2
C22' C -0.176(2) 0.473(2) 0.1268(6) 0.0511(15) Uiso 0.310(3) 1 d PG A 2
H22' H -0.2979 0.4654 0.1222 0.061 Uiso 0.310(3) 1 calc PR A 2
C23' C -0.063(3) 0.5051(19) 0.1024(5) 0.0511(15) Uiso 0.310(3) 1 d PG A 2
H23' H -0.1080 0.5201 0.0810 0.061 Uiso 0.310(3) 1 calc PR A 2
C24' C 0.115(2) 0.5155(18) 0.1092(5) 0.0511(15) Uiso 0.310(3) 1 d PG A 2
H24' H 0.1919 0.5377 0.0925 0.061 Uiso 0.310(3) 1 calc PR A 2
Br5 Br 0.2242(2) 1.14003(13) 0.27502(5) 0.0572(7) Uani 0.682(3) 1 d P B 3
C25S C 0.3028(13) 1.0430(5) 0.2634(3) 0.0596(19) Uiso 0.682(3) 1 d PG B 3
C26S C 0.3914(15) 1.0384(4) 0.2340(3) 0.0596(19) Uiso 0.682(3) 1 d PG B 3
H26S H 0.4141 1.0879 0.2204 0.072 Uiso 0.682(3) 1 calc PR B 3
C27S C 0.4468(11) 0.9612(4) 0.22449(18) 0.0596(19) Uiso 0.682(3) 1 d PG B 3
H27S H 0.5074 0.9580 0.2044 0.072 Uiso 0.682(3) 1 calc PR B 3
C28S C 0.4136(6) 0.8887(3) 0.24442(11) 0.0596(19) Uiso 0.682(3) 1 d PG B 3
H28S H 0.4515 0.8359 0.2379 0.072 Uiso 0.682(3) 1 calc PR B 3
C29S C 0.3250(12) 0.8933(5) 0.27384(17) 0.0596(19) Uiso 0.682(3) 1 d PG B 3
H29S H 0.3023 0.8438 0.2875 0.072 Uiso 0.682(3) 1 calc PR B 3
C30S C 0.2696(14) 0.9705(6) 0.2833(2) 0.0596(19) Uiso 0.682(3) 1 d PG B 3
H30S H 0.2090 0.9737 0.3035 0.072 Uiso 0.682(3) 1 calc PR B 3
Br5' Br 0.4796(5) 0.8331(4) 0.22656(11) 0.092(2) Uani 0.318(3) 1 d PG B 4
C25' C 0.393(3) 0.9301(15) 0.2463(6) 0.0596(19) Uiso 0.318(3) 1 d PG B 4
C26' C 0.347(3) 0.9249(14) 0.2799(6) 0.0596(19) Uiso 0.318(3) 1 d PG B 4
H26' H 0.3580 0.8741 0.2920 0.072 Uiso 0.318(3) 1 calc PR B 4
C27' C 0.287(3) 0.9941(17) 0.2957(5) 0.0596(19) Uiso 0.318(3) 1 d PG B 4
H27' H 0.2560 0.9905 0.3186 0.072 Uiso 0.318(3) 1 calc PR B 4
C28' C 0.271(3) 1.0685(15) 0.2780(6) 0.0596(19) Uiso 0.318(3) 1 d PG B 4
H28' H 0.2299 1.1158 0.2888 0.072 Uiso 0.318(3) 1 calc PR B 4
C29' C 0.316(3) 1.0737(14) 0.2444(6) 0.0596(19) Uiso 0.318(3) 1 d PG B 4
H29' H 0.3059 1.1245 0.2323 0.072 Uiso 0.318(3) 1 calc PR B 4
C30' C 0.377(3) 1.0045(17) 0.2286(5) 0.0596(19) Uiso 0.318(3) 1 d PG B 4
H30' H 0.4079 1.0081 0.2057 0.072 Uiso 0.318(3) 1 calc PR B 4

loop_
_atom_site_aniso_label
_atom_site_aniso_U_11
_atom_site_aniso_U_22
_atom_site_aniso_U_33
_atom_site_aniso_U_23
_atom_site_aniso_U_13
_atom_site_aniso_U_12
Ag1 0.1050(8) 0.0335(6) 0.0403(5) 0.0156(4) 0.0042(5) 0.0039(5)
Ag2 0.0257(4) 0.0211(4) 0.0431(4) 0.0077(3) 0.0036(3) 0.0058(3)
Ag3 0.0230(3) 0.0201(4) 0.0344(4) 0.0052(3) 0.0028(3) 0.0051(3)
Fe1 0.0252(7) 0.0222(8) 0.0324(7) 0.0056(6) 0.0019(6) 0.0059(6)
Fe2 0.0225(6) 0.0214(8) 0.0311(7) 0.0073(6) 0.0046(5) 0.0046(6)
O1 0.037(4) 0.032(4) 0.032(4) -0.001(3) -0.002(3) 0.006(3)
O2 0.030(3) 0.026(4) 0.039(4) 0.012(3) 0.001(3) 0.003(3)
O3 0.021(3) 0.024(4) 0.043(4) 0.015(3) 0.001(3) 0.001(3)
O4 0.024(3) 0.022(4) 0.040(4) 0.007(3) -0.004(3) 0.012(3)
O5 0.026(3) 0.027(4) 0.036(4) 0.002(3) 0.008(3) 0.005(3)
O6 0.028(3) 0.017(4) 0.031(3) 0.003(3) -0.002(3) 0.004(3)
O7 0.026(3) 0.028(4) 0.035(4) 0.003(3) 0.005(3) 0.007(3)
O8 0.025(3) 0.028(4) 0.033(4) 0.007(3) -0.003(3) 0.008(3)
O9 0.028(3) 0.016(3) 0.030(3) 0.005(3) 0.003(3) 0.001(3)
O10 0.030(3) 0.021(4) 0.030(3) 0.006(3) 0.005(3) 0.004(3)
O11 0.020(3) 0.022(4) 0.035(4) 0.010(3) 0.001(3) 0.001(3)
O12 0.022(3) 0.033(4) 0.031(3) 0.007(3) 0.005(3) 0.001(3)
N1 0.053(5) 0.026(5) 0.037(5) 0.011(4) 0.002(4) 0.002(4)
N2 0.023(4) 0.029(5) 0.042(5) 0.003(4) 0.006(4) 0.001(4)
N3 0.022(4) 0.027(5) 0.031(4) 0.007(4) 0.004(3) -0.006(3)
N4 0.021(4) 0.022(4) 0.032(4) 0.006(3) 0.000(3) 0.013(3)
N5 0.055(6) 0.030(5) 0.037(5) 0.004(4) 0.003(4) 0.012(4)
N6 0.023(4) 0.011(4) 0.038(4) 0.006(3) -0.001(3) 0.006(3)
C1 0.050(6) 0.047(7) 0.035(6) 0.005(5) 0.011(5) 0.021(5)
C2 0.023(5) 0.042(7) 0.033(5) 0.012(5) 0.001(4) 0.014(4)
C3 0.033(5) 0.017(5) 0.040(6) 0.008(4) 0.004(4) -0.003(4)
C4 0.033(5) 0.024(6) 0.035(6) 0.006(5) 0.003(4) 0.005(4)
C5 0.051(6) 0.030(6) 0.039(6) 0.006(5) -0.004(5) 0.005(5)
C6 0.046(6) 0.024(6) 0.040(6) 0.001(5) 0.005(5) -0.003(5)
C7 0.044(6) 0.045(7) 0.040(6) 0.015(5) 0.000(5) 0.001(5)
C8 0.049(7) 0.034(7) 0.046(6) 0.021(5) 0.000(5) -0.024(5)
C9 0.041(6) 0.048(8) 0.056(7) 0.019(6) 0.004(5) 0.002(5)
C10 0.058(7) 0.041(7) 0.048(7) 0.027(6) 0.017(5) 0.019(6)
C11 0.020(5) 0.020(5) 0.055(6) 0.004(5) -0.009(4) 0.000(4)
C12 0.033(5) 0.034(6) 0.027(5) 0.016(5) 0.007(4) 0.010(5)
C13 0.025(5) 0.018(5) 0.034(5) 0.002(4) 0.000(4) 0.004(4)
C14 0.024(5) 0.029(6) 0.028(5) 0.005(4) -0.001(4) 0.001(4)
C15 0.040(6) 0.020(6) 0.068(8) -0.006(5) -0.014(5) 0.001(5)
C16 0.028(5) 0.016(5) 0.029(5) -0.002(4) 0.007(4) 0.001(4)
C17 0.028(5) 0.021(6) 0.045(6) 0.008(5) 0.009(4) 0.002(4)
C18 0.029(5) 0.031(6) 0.034(5) 0.005(5) 0.005(4) 0.006(4)
C19 0.027(5) 0.026(6) 0.048(6) 0.013(5) 0.007(4) 0.004(4)
C20 0.017(4) 0.031(6) 0.046(6) 0.014(5) 0.010(4) 0.007(4)
C21 0.040(5) 0.024(6) 0.036(6) 0.005(5) 0.005(4) 0.013(4)
C22 0.025(5) 0.024(6) 0.032(5) 0.005(4) 0.002(4) 0.004(4)
C23 0.018(4) 0.022(5) 0.037(6) 0.007(4) 0.005(4) -0.002(4)
C24 0.025(5) 0.024(6) 0.044(6) 0.010(5) 0.007(4) 0.009(4)
C25 0.032(5) 0.043(7) 0.036(6) 0.009(5) 0.006(4) 0.006(5)
C26 0.030(5) 0.026(6) 0.026(5) 0.005(4) 0.004(4) 0.009(4)
C27 0.011(4) 0.040(7) 0.027(5) 0.009(5) 0.001(4) -0.003(4)
C28 0.023(5) 0.023(6) 0.027(5) 0.000(4) 0.001(4) 0.009(4)
C29 0.037(5) 0.015(5) 0.038(6) -0.002(4) 0.009(4) -0.008(4)
C30 0.030(5) 0.024(6) 0.038(6) 0.004(5) 0.006(4) 0.001(4)
C31 0.040(6) 0.035(6) 0.029(5) 0.007(5) -0.002(4) 0.014(5)
C32 0.017(4) 0.021(5) 0.031(5) 0.009(4) 0.000(4) 0.002(4)
C33 0.021(4) 0.016(5) 0.030(5) 0.005(4) 0.006(4) 0.007(4)
C34 0.018(4) 0.019(6) 0.040(6) 0.011(5) 0.000(4) -0.003(4)
C35 0.037(5) 0.031(6) 0.020(5) 0.005(4) 0.001(4) 0.006(4)
C36 0.022(4) 0.021(5) 0.025(5) 0.010(4) 0.002(4) 0.008(4)
C37 0.033(5) 0.009(5) 0.033(5) 0.002(4) 0.001(4) 0.009(4)
C38 0.018(4) 0.032(6) 0.032(5) -0.003(4) 0.003(4) -0.003(4)
C39 0.019(5) 0.021(5) 0.036(5) -0.001(4) -0.008(4) 0.001(4)
C40 0.015(4) 0.032(6) 0.039(6) 0.019(5) 0.006(4) 0.003(4)
C41 0.033(5) 0.022(6) 0.043(6) 0.009(5) -0.001(4) -0.001(4)
C42 0.013(4) 0.026(6) 0.033(5) 0.017(4) 0.004(4) 0.003(4)
C43 0.027(5) 0.018(5) 0.030(5) 0.005(4) 0.007(4) 0.009(4)
C44 0.029(5) 0.029(6) 0.029(5) 0.010(4) 0.004(4) 0.009(4)
C45 0.053(6) 0.024(6) 0.039(6) 0.004(5) 0.006(5) 0.003(5)
C46 0.041(6) 0.030(6) 0.023(5) 0.001(4) -0.009(4) 0.008(5)
C47 0.038(6) 0.043(7) 0.035(6) 0.017(5) 0.002(4) -0.003(5)
C48 0.049(6) 0.058(8) 0.031(6) 0.005(6) 0.004(5) -0.003(6)
C49 0.052(7) 0.047(8) 0.045(7) 0.012(6) -0.002(5) 0.018(6)
C50 0.040(6) 0.043(7) 0.050(7) 0.016(6) 0.005(5) -0.001(5)
C51 0.034(5) 0.024(6) 0.046(6) 0.014(5) -0.007(5) 0.000(4)
C52 0.020(4) 0.027(6) 0.030(5) 0.003(4) 0.003(4) 0.013(4)
C53 0.009(4) 0.023(5) 0.030(5) 0.011(4) 0.000(3) -0.003(4)
C54 0.034(5) 0.017(5) 0.033(5) 0.000(4) 0.009(4) 0.009(4)
C55 0.036(5) 0.026(6) 0.042(6) 0.008(5) -0.011(5) 0.005(5)
C57 0.024(5) 0.014(5) 0.035(5) 0.011(4) 0.006(4) 0.002(4)
C58 0.024(5) 0.019(5) 0.025(5) 0.007(4) 0.005(4) 0.010(4)
C59 0.016(4) 0.024(6) 0.036(5) 0.007(4) 0.006(4) 0.003(4)
C60 0.024(5) 0.020(5) 0.033(5) 0.008(4) 0.002(4) -0.004(4)
O1A 0.035(4) 0.036(5) 0.073(5) -0.023(4) 0.008(4) 0.001(3)
O2A 0.029(3) 0.023(4) 0.059(5) 0.004(4) 0.012(3) 0.001(3)
O3A 0.027(4) 0.040(5) 0.068(5) 0.022(4) 0.005(3) -0.005(3)
O4A 0.022(3) 0.020(4) 0.061(5) 0.015(3) 0.005(3) 0.000(3)
O5A 0.031(4) 0.034(4) 0.046(4) 0.017(4) 0.006(3) 0.000(3)
O6A 0.028(3) 0.024(4) 0.067(5) -0.005(4) 0.004(3) -0.003(3)
O7A 0.055(6) 0.211(14) 0.088(7) 0.084(9) 0.001(5) -0.037(7)
O8A 0.145(10) 0.141(11) 0.060(6) -0.008(7) -0.014(6) 0.106(9)
O9A 0.044(5) 0.048(5) 0.091(6) 0.035(5) 0.018(4) 0.017(4)
N1A 0.011(4) 0.041(6) 0.068(7) 0.009(6) 0.000(4) 0.000(4)
N2A 0.016(4) 0.026(5) 0.048(5) -0.011(4) -0.002(4) -0.003(3)
N3A 0.032(5) 0.094(10) 0.046(6) 0.022(6) 0.001(4) 0.013(6)
Br1 0.0352(6) 0.0597(8) 0.0495(7) 0.0054(6) 0.0069(5) 0.0029(5)
C1S 0.037(5) 0.030(6) 0.038(6) -0.010(5) -0.005(5) -0.003(5)
C2S 0.043(6) 0.028(6) 0.039(6) 0.001(5) 0.006(5) 0.002(5)
C3S 0.042(6) 0.030(6) 0.045(6) -0.020(5) -0.009(5) 0.008(5)
C4S 0.027(5) 0.031(6) 0.067(8) 0.004(6) 0.013(5) 0.005(5)
C5S 0.049(6) 0.043(7) 0.032(6) 0.001(5) 0.003(5) 0.005(5)
C6S 0.030(5) 0.057(8) 0.042(6) 0.002(6) -0.006(5) 0.000(5)
Br2 0.0609(8) 0.0597(9) 0.0723(9) -0.0036(7) -0.0011(6) 0.0239(7)
C7S 0.062(8) 0.042(8) 0.059(8) 0.022(6) 0.031(6) 0.026(6)
C8S 0.085(9) 0.035(7) 0.038(7) 0.008(6) 0.011(6) 0.014(7)
C9S 0.134(13) 0.027(7) 0.044(7) 0.008(6) 0.044(8) 0.023(8)
C10S 0.084(10) 0.046(9) 0.071(9) 0.030(8) 0.037(8) 0.032(8)
C11S 0.125(12) 0.038(8) 0.078(9) 0.040(8) 0.072(9) 0.047(8)
C12S 0.074(9) 0.060(9) 0.057(8) 0.014(7) 0.024(7) 0.014(7)
Br3 0.0385(8) 0.198(2) 0.1056(13) -0.0288(14) -0.0133(8) 0.0144(10)
C13S 0.029(6) 0.064(9) 0.043(6) -0.013(6) 0.000(5) 0.006(6)
C14S 0.052(7) 0.064(9) 0.069(8) -0.019(7) 0.023(6) 0.002(7)
C15S 0.045(7) 0.071(11) 0.084(10) 0.024(9) 0.007(7) 0.012(7)
C16S 0.043(7) 0.061(10) 0.086(10) 0.039(9) -0.021(7) -0.010(7)
C17S 0.070(9) 0.048(8) 0.040(7) 0.014(6) -0.010(6) -0.010(7)
C18S 0.069(8) 0.037(7) 0.047(7) 0.004(6) 0.014(6) 0.019(6)
Br4 0.0400(10) 0.1001(19) 0.0745(15) -0.0014(13) 0.0091(9) 0.0063(10)
Br4' 0.040(2) 0.073(3) 0.060(3) 0.003(2) 0.0022(18) 0.003(2)
Br5 0.0488(10) 0.0670(15) 0.0569(12) 0.0087(10) 0.0111(8) 0.0096(9)
Br5' 0.060(3) 0.137(5) 0.069(3) -0.019(3) 0.009(2) -0.004(3)

loop_
_atom_type_symbol
_atom_type_description
_atom_type_scat_dispersion_real
_atom_type_scat_dispersion_imag
_atom_type_scat_source
C C 0.0033 0.0016 'International Tables Vol C Tables 4.2.6.8 and 6.1.1.4'
H H 0.0000 0.0000 'International Tables Vol C Tables 4.2.6.8 and 6.1.1.4'
Ag Ag -0.8971 1.1015 'International Tables Vol C Tables 4.2.6.8 and 6.1.1.4'
Br Br -0.2901 2.4595 'International Tables Vol C Tables 4.2.6.8 and 6.1.1.4'
Fe Fe 0.3463 0.8444 'International Tables Vol C Tables 4.2.6.8 and 6.1.1.4'
N N 0.0061 0.0033 'International Tables Vol C Tables 4.2.6.8 and 6.1.1.4'
O O 0.0106 0.0060 'International Tables Vol C Tables 4.2.6.8 and 6.1.1.4'

loop_
_geom_angle_atom_site_label_1
_geom_angle_atom_site_label_2
_geom_angle_atom_site_label_3
_geom_angle
_geom_angle_site_symmetry_1
_geom_angle_site_symmetry_3
_geom_angle_publ_flag
N1 Ag1 N5 157.9(3) . . ?
N3 Ag2 N2 168.6(3) 1_465 . ?
N3 Ag2 O3A 93.5(2) 1_465 2_675 ?
N2 Ag2 O3A 92.4(2) . 2_675 ?
N3 Ag2 Ag2 100.57(19) 1_465 2_685 ?
N2 Ag2 Ag2 90.2(2) . 2_685 ?
O3A Ag2 Ag2 78.59(18) 2_675 2_685 ?
N4 Ag3 N6 168.4(3) . 1_465 ?
N4 Ag3 O5A 93.0(2) . 1_455 ?
N6 Ag3 O5A 91.4(2) 1_465 1_455 ?
N4 Ag3 Ag3 104.48(19) . 2_566 ?
N6 Ag3 Ag3 86.8(2) 1_465 2_566 ?
O5A Ag3 Ag3 80.47(16) 1_455 2_566 ?
O4 Fe1 O5 98.3(3) . . ?
O4 Fe1 O1 91.5(3) . . ?
O5 Fe1 O1 165.7(3) . . ?
O4 Fe1 O2 172.5(3) . . ?
O5 Fe1 O2 87.4(3) . . ?
O1 Fe1 O2 83.8(3) . . ?
O4 Fe1 O3 84.7(2) . . ?
O5 Fe1 O3 90.5(3) . . ?
O1 Fe1 O3 100.8(3) . . ?
O2 Fe1 O3 90.5(2) . . ?
O4 Fe1 O6 92.0(2) . . ?
O5 Fe1 O6 83.5(2) . . ?
O1 Fe1 O6 85.8(2) . . ?
O2 Fe1 O6 93.4(2) . . ?
O3 Fe1 O6 172.6(2) . . ?
O12 Fe2 O10 90.4(2) . . ?
O12 Fe2 O8 98.8(2) . . ?
O10 Fe2 O8 170.1(3) . . ?
O12 Fe2 O11 85.1(2) . . ?
O10 Fe2 O11 96.3(2) . . ?
O8 Fe2 O11 88.2(2) . . ?
O12 Fe2 O7 90.6(3) . . ?
O10 Fe2 O7 92.2(2) . . ?
O8 Fe2 O7 84.1(2) . . ?
O11 Fe2 O7 170.5(2) . . ?
O12 Fe2 O9 174.0(2) . . ?
O10 Fe2 O9 84.2(2) . . ?
O8 Fe2 O9 86.8(2) . . ?
O11 Fe2 O9 92.9(2) . . ?
O7 Fe2 O9 92.3(2) . . ?
C2 O1 Fe1 127.5(7) . . ?
C4 O2 Fe1 126.2(6) . . ?
C12 O3 Fe1 132.1(6) . . ?
C14 O4 Fe1 133.3(6) . . ?
C22 O5 Fe1 126.1(6) . . ?
C24 O6 Fe1 123.8(6) . . ?
C32 O7 Fe2 123.5(6) . . ?
C34 O8 Fe2 124.2(5) . . ?
C42 O9 Fe2 129.1(6) . . ?
C44 O10 Fe2 133.2(6) . . ?
C52 O11 Fe2 131.8(5) . . ?
C54 O12 Fe2 133.3(6) . . ?
C9 N1 C8 116.3(8) . . ?
C9 N1 Ag1 123.0(7) . . ?
C8 N1 Ag1 120.6(6) . . ?
C19 N2 C18 117.0(8) . . ?
C19 N2 Ag2 122.3(6) . . ?
C18 N2 Ag2 120.6(6) . . ?
C28 N3 C29 117.1(8) . . ?
C28 N3 Ag2 123.0(6) . 1_645 ?
C29 N3 Ag2 117.5(6) . 1_645 ?
C39 N4 C38 115.9(8) . . ?
C39 N4 Ag3 117.1(6) . . ?
C38 N4 Ag3 125.2(6) . . ?
C48 N5 C49 117.2(8) . . ?
C48 N5 Ag1 120.7(7) . . ?
C49 N5 Ag1 122.1(7) . . ?
C59 N6 C58 118.0(7) . . ?
C59 N6 Ag3 120.9(6) . 1_645 ?
C58 N6 Ag3 121.1(5) . 1_645 ?
C2 C1 H1A 109.5 . . ?
C2 C1 H1B 109.5 . . ?
H1A C1 H1B 109.5 . . ?
C2 C1 H1C 109.5 . . ?
H1A C1 H1C 109.5 . . ?
H1B C1 H1C 109.5 . . ?
O1 C2 C3 123.1(9) . . ?
O1 C2 C1 115.0(9) . . ?
C3 C2 C1 121.8(8) . . ?
C4 C3 C2 121.0(8) . . ?
C4 C3 C6 120.0(9) . . ?
C2 C3 C6 118.9(9) . . ?
O2 C4 C3 125.8(9) . . ?
O2 C4 C5 115.2(8) . . ?
C3 C4 C5 119.0(8) . . ?
C4 C5 H5A 109.5 . . ?
C4 C5 H5B 109.5 . . ?
H5A C5 H5B 109.5 . . ?
C4 C5 H5C 109.5 . . ?
H5A C5 H5C 109.5 . . ?
H5B C5 H5C 109.5 . . ?
C10 C6 C7 114.6(9) . . ?
C10 C6 C3 122.8(8) . . ?
C7 C6 C3 122.4(9) . . ?
C8 C7 C6 120.0(10) . . ?
C8 C7 H7 120.0 . . ?
C6 C7 H7 120.0 . . ?
N1 C8 C7 123.4(9) . . ?
N1 C8 H8 118.3 . . ?
C7 C8 H8 118.3 . . ?
N1 C9 C10 123.5(10) . . ?
N1 C9 H9 118.2 . . ?
C10 C9 H9 118.2 . . ?
C9 C10 C6 122.1(10) . . ?
C9 C10 H10 119.0 . . ?
C6 C10 H10 119.0 . . ?
C12 C11 H11A 109.5 . . ?
C12 C11 H11B 109.5 . . ?
H11A C11 H11B 109.5 . . ?
C12 C11 H11C 109.5 . . ?
H11A C11 H11C 109.5 . . ?
H11B C11 H11C 109.5 . . ?
O3 C12 C13 123.6(8) . . ?
O3 C12 C11 115.0(8) . . ?
C13 C12 C11 121.4(8) . . ?
C12 C13 C14 120.9(8) . . ?
C12 C13 C16 118.7(7) . . ?
C14 C13 C16 120.4(8) . . ?
O4 C14 C13 124.5(8) . . ?
O4 C14 C15 116.3(8) . . ?
C13 C14 C15 119.2(9) . . ?
C14 C15 H15A 109.5 . . ?
C14 C15 H15B 109.5 . . ?
H15A C15 H15B 109.5 . . ?
C14 C15 H15C 109.5 . . ?
H15A C15 H15C 109.5 . . ?
H15B C15 H15C 109.5 . . ?
C17 C16 C20 113.9(8) . . ?
C17 C16 C13 121.7(8) . . ?
C20 C16 C13 124.3(7) . . ?
C18 C17 C16 121.7(9) . . ?
C18 C17 H17 119.2 . . ?
C16 C17 H17 119.2 . . ?
N2 C18 C17 121.9(8) . . ?
N2 C18 H18 119.0 . . ?
C17 C18 H18 119.0 . . ?
N2 C19 C20 123.9(9) . . ?
N2 C19 H19 118.1 . . ?
C20 C19 H19 118.1 . . ?
C19 C20 C16 121.5(8) . . ?
C19 C20 H20 119.3 . . ?
C16 C20 H20 119.3 . . ?
C22 C21 H21A 109.5 . . ?
C22 C21 H21B 109.5 . . ?
H21A C21 H21B 109.5 . . ?
C22 C21 H21C 109.5 . . ?
H21A C21 H21C 109.5 . . ?
H21B C21 H21C 109.5 . . ?
O5 C22 C23 123.8(9) . . ?
O5 C22 C21 117.2(8) . . ?
C23 C22 C21 118.8(9) . . ?
C24 C23 C22 120.1(9) . . ?
C24 C23 C26 121.5(8) . . ?
C22 C23 C26 118.4(8) . . ?
O6 C24 C23 125.5(8) . . ?
O6 C24 C25 115.1(9) . . ?
C23 C24 C25 119.4(9) . . ?
C24 C25 H25A 109.5 . . ?
C24 C25 H25B 109.5 . . ?
H25A C25 H25B 109.5 . . ?
C24 C25 H25C 109.5 . . ?
H25A C25 H25C 109.5 . . ?
H25B C25 H25C 109.5 . . ?
C30 C26 C27 115.1(9) . . ?
C30 C26 C23 119.6(8) . . ?
C27 C26 C23 125.2(8) . . ?
C28 C27 C26 120.2(8) . . ?
C28 C27 H27 119.9 . . ?
C26 C27 H27 119.9 . . ?
N3 C28 C27 123.6(8) . . ?
N3 C28 H28 118.2 . . ?
C27 C28 H28 118.2 . . ?
N3 C29 C30 122.1(8) . . ?
N3 C29 H29 118.9 . . ?
C30 C29 H29 118.9 . . ?
C29 C30 C26 121.7(9) . . ?
C29 C30 H30 119.1 . . ?
C26 C30 H30 119.1 . . ?
C32 C31 H31A 109.5 . . ?
C32 C31 H31B 109.5 . . ?
H31A C31 H31B 109.5 . . ?
C32 C31 H31C 109.5 . . ?
H31A C31 H31C 109.5 . . ?
H31B C31 H31C 109.5 . . ?
O7 C32 C33 124.9(8) . . ?
O7 C32 C31 115.6(8) . . ?
C33 C32 C31 119.5(9) . . ?
C32 C33 C34 120.3(9) . . ?
C32 C33 C36 121.2(7) . . ?
C34 C33 C36 118.5(8) . . ?
O8 C34 C33 123.8(9) . . ?
O8 C34 C35 116.8(8) . . ?
C33 C34 C35 119.2(9) . . ?
C34 C35 H35A 109.5 . . ?
C34 C35 H35B 109.5 . . ?
H35A C35 H35B 109.5 . . ?
C34 C35 H35C 109.5 . . ?
H35A C35 H35C 109.5 . . ?
H35B C35 H35C 109.5 . . ?
C40 C36 C37 116.6(9) . . ?
C40 C36 C33 118.5(7) . . ?
C37 C36 C33 124.8(8) . . ?
C38 C37 C36 120.5(8) . . ?
C38 C37 H37 119.7 . . ?
C36 C37 H37 119.7 . . ?
C37 C38 N4 123.2(8) . . ?
C37 C38 H38 118.4 . . ?
N4 C38 H38 118.4 . . ?
N4 C39 C40 124.1(8) . . ?
N4 C39 H39 118.0 . . ?
C40 C39 H39 118.0 . . ?
C39 C40 C36 119.6(8) . . ?
C39 C40 H40 120.2 . . ?
C36 C40 H40 120.2 . . ?
C42 C41 H41A 109.5 . . ?
C42 C41 H41B 109.5 . . ?
H41A C41 H41B 109.5 . . ?
C42 C41 H41C 109.5 . . ?
H41A C41 H41C 109.5 . . ?
H41B C41 H41C 109.5 . . ?
O9 C42 C43 125.4(9) . . ?
O9 C42 C41 114.6(8) . . ?
C43 C42 C41 119.9(7) . . ?
C42 C43 C44 123.3(8) . . ?
C42 C43 C46 118.3(8) . . ?
C44 C43 C46 118.3(8) . . ?
O10 C44 C43 121.5(8) . . ?
O10 C44 C45 115.6(9) . . ?
C43 C44 C45 122.9(8) . . ?
C44 C45 H45A 109.5 . . ?
C44 C45 H45B 109.5 . . ?
H45A C45 H45B 109.5 . . ?
C44 C45 H45C 109.5 . . ?
H45A C45 H45C 109.5 . . ?
H45B C45 H45C 109.5 . . ?
C47 C46 C50 116.2(8) . . ?
C47 C46 C43 121.3(8) . . ?
C50 C46 C43 122.5(8) . . ?
C46 C47 C48 120.3(9) . . ?
C46 C47 H47 119.9 . . ?
C48 C47 H47 119.9 . . ?
N5 C48 C47 122.7(9) . . ?
N5 C48 H48 118.7 . . ?
C47 C48 H48 118.7 . . ?
N5 C49 C50 123.9(10) . . ?
N5 C49 H49 118.1 . . ?
C50 C49 H49 118.1 . . ?
C49 C50 C46 119.7(9) . . ?
C49 C50 H50 120.1 . . ?
C46 C50 H50 120.1 . . ?
C52 C51 H51A 109.5 . . ?
C52 C51 H51B 109.5 . . ?
H51A C51 H51B 109.5 . . ?
C52 C51 H51C 109.5 . . ?
H51A C51 H51C 109.5 . . ?
H51B C51 H51C 109.5 . . ?
O11 C52 C53 124.4(7) . . ?
O11 C52 C51 114.7(8) . . ?
C53 C52 C51 120.9(8) . . ?
C52 C53 C54 121.4(8) . . ?
C52 C53 C56 120.6(7) . . ?
C54 C53 C56 118.0(7) . . ?
O12 C54 C53 122.8(8) . . ?
O12 C54 C55 116.0(8) . . ?
C53 C54 C55 121.1(8) . . ?
C54 C55 H55A 109.5 . . ?
C54 C55 H55B 109.5 . . ?
H55A C55 H55B 109.5 . . ?
C54 C55 H55C 109.5 . . ?
H55A C55 H55C 109.5 . . ?
H55B C55 H55C 109.5 . . ?
C60 C56 C57 114.9(8) . . ?
C60 C56 C53 122.7(7) . . ?
C57 C56 C53 122.4(7) . . ?
C58 C57 C56 121.0(8) . . ?
C58 C57 H57 119.5 . . ?
C56 C57 H57 119.5 . . ?
C57 C58 N6 122.2(7) . . ?
C57 C58 H58 118.9 . . ?
N6 C58 H58 118.9 . . ?
C60 C59 N6 120.8(8) . . ?
C60 C59 H59 119.6 . . ?
N6 C59 H59 119.6 . . ?
C59 C60 C56 123.1(8) . . ?
C59 C60 H60 118.5 . . ?
C56 C60 H60 118.5 . . ?
N1A O3A Ag2 114.6(5) . 2_675 ?
N2A O5A Ag3 112.3(5) . 1_655 ?
O2A N1A O1A 120.0(9) . . ?
O2A N1A O3A 117.7(10) . . ?
O1A N1A O3A 122.3(9) . . ?
O4A N2A O5A 122.7(9) . . ?
O4A N2A O6A 119.1(8) . . ?
O5A N2A O6A 118.2(8) . . ?
O9A N3A O7A 121.8(14) . . ?
O9A N3A O8A 120.3(11) . . ?
O7A N3A O8A 117.8(13) . . ?
C2S C1S C6S 123.4(9) . . ?
C2S C1S Br1 119.3(7) . . ?
C6S C1S Br1 117.2(7) . . ?
C1S C2S C3S 119.0(9) . . ?
C1S C2S H2S 120.5 . . ?
C3S C2S H2S 120.5 . . ?
C4S C3S C2S 119.1(9) . . ?
C4S C3S H3S 120.5 . . ?
C2S C3S H3S 120.5 . . ?
C3S C4S C5S 120.7(9) . . ?
C3S C4S H4S 119.7 . . ?
C5S C4S H4S 119.7 . . ?
C4S C5S C6S 121.5(9) . . ?
C4S C5S H5S 119.2 . . ?
C6S C5S H5S 119.2 . . ?
C5S C6S C1S 116.3(9) . . ?
C5S C6S H6S 121.9 . . ?
C1S C6S H6S 121.9 . . ?
C12S C7S C8S 119.3(12) . . ?
C12S C7S Br2 120.4(10) . . ?
C8S C7S Br2 120.3(10) . . ?
C9S C8S C7S 117.5(12) . . ?
C9S C8S H8S 121.2 . . ?
C7S C8S H8S 121.2 . . ?
C8S C9S C10S 120.5(13) . . ?
C8S C9S H9S 119.8 . . ?
C10S C9S H9S 119.8 . . ?
C11S C10S C9S 125.8(13) . . ?
C11S C10S H10S 117.1 . . ?
C9S C10S H10S 117.1 . . ?
C10S C11S C12S 111.1(15) . . ?
C10S C11S H11S 124.4 . . ?
C12S C11S H11S 124.4 . . ?
C11S C12S C7S 125.8(14) . . ?
C11S C12S H12S 117.1 . . ?
C7S C12S H12S 117.1 . . ?
C14S C13S C18S 121.2(10) . . ?
C14S C13S Br3 120.4(9) . . ?
C18S C13S Br3 118.1(9) . . ?
C13S C14S C15S 121.1(13) . . ?
C13S C14S H14S 119.4 . . ?
C15S C14S H14S 119.4 . . ?
C16S C15S C14S 115.7(13) . . ?
C16S C15S H15S 122.2 . . ?
C14S C15S H15S 122.2 . . ?
C17S C16S C15S 122.6(12) . . ?
C17S C16S H16S 118.7 . . ?
C15S C16S H16S 118.7 . . ?
C16S C17S C18S 120.7(13) . . ?
C16S C17S H17S 119.7 . . ?
C18S C17S H17S 119.7 . . ?
C17S C18S C13S 118.6(12) . . ?
C17S C18S H18S 120.7 . . ?
C13S C18S H18S 120.7 . . ?
C20S C19S C24S 120.0 . . ?
C20S C19S Br4 120.56(14) . . ?
C24S C19S Br4 119.44(14) . . ?
C19S C20S C21S 120.0 . . ?
C19S C20S H20S 120.0 . . ?
C21S C20S H20S 120.0 . . ?
C22S C21S C20S 120.0 . . ?
C22S C21S H21S 120.0 . . ?
C20S C21S H21S 120.0 . . ?
C23S C22S C21S 120.0 . . ?
C23S C22S H22S 120.0 . . ?
C21S C22S H22S 120.0 . . ?
C22S C23S C24S 120.0 . . ?
C22S C23S H23S 120.0 . . ?
C24S C23S H23S 120.0 . . ?
C23S C24S C19S 120.0 . . ?
C23S C24S H24S 120.0 . . ?
C19S C24S H24S 120.0 . . ?
C20' C19' C24' 120.0 . . ?
C20' C19' Br4' 117.1(12) . . ?
C24' C19' Br4' 122.9(12) . . ?
C19' C20' C21' 120.0 . . ?
C19' C20' H20' 120.0 . . ?
C21' C20' H20' 120.0 . . ?
C22' C21' C20' 120.0 . . ?
C22' C21' H21' 120.0 . . ?
C20' C21' H21' 120.0 . . ?
C21' C22' C23' 120.0 . . ?
C21' C22' H22' 120.0 . . ?
C23' C22' H22' 120.0 . . ?
C24' C23' C22' 120.0 . . ?
C24' C23' H23' 120.0 . . ?
C22' C23' H23' 120.0 . . ?
C23' C24' C19' 120.0 . . ?
C23' C24' H24' 120.0 . . ?
C19' C24' H24' 120.0 . . ?
C26S C25S C30S 120.0 . . ?
C26S C25S Br5 120.4(5) . . ?
C30S C25S Br5 119.5(5) . . ?
C27S C26S C25S 120.0 . . ?
C27S C26S H26S 120.0 . . ?
C25S C26S H26S 120.0 . . ?
C26S C27S C28S 120.0 . . ?
C26S C27S H27S 120.0 . . ?
C28S C27S H27S 120.0 . . ?
C29S C28S C27S 120.0 . . ?
C29S C28S H28S 120.0 . . ?
C27S C28S H28S 120.0 . . ?
C28S C29S C30S 120.0 . . ?
C28S C29S H29S 120.0 . . ?
C30S C29S H29S 120.0 . . ?
C29S C30S C25S 120.0 . . ?
C29S C30S H30S 120.0 . . ?
C25S C30S H30S 120.0 . . ?
C26' C25' C30' 120.0 . . ?
C26' C25' Br5' 117.6(14) . . ?
C30' C25' Br5' 122.4(14) . . ?
C25' C26' C27' 120.0 . . ?
C25' C26' H26' 120.0 . . ?
C27' C26' H26' 120.0 . . ?
C28' C27' C26' 120.0 . . ?
C28' C27' H27' 120.0 . . ?
C26' C27' H27' 120.0 . . ?
C29' C28' C27' 120.0 . . ?
C29' C28' H28' 120.0 . . ?
C27' C28' H28' 120.0 . . ?
C30' C29' C28' 120.0 . . ?
C30' C29' H29' 120.0 . . ?
C28' C29' H29' 120.0 . . ?
C29' C30' C25' 120.0 . . ?
C29' C30' H30' 120.0 . . ?
C25' C30' H30' 120.0 . . ?

loop_
_geom_bond_atom_site_label_1
_geom_bond_atom_site_label_2
_geom_bond_distance
_geom_bond_site_symmetry_2
_geom_bond_publ_flag
Ag1 N1 2.173(8) . ?
Ag1 N5 2.188(8) . ?
Ag2 N3 2.133(8) 1_465 ?
Ag2 N2 2.144(8) . ?
Ag2 O3A 2.592(6) 2_675 ?
Ag2 Ag2 3.0947(17) 2_685 ?
Ag3 N4 2.160(7) . ?
Ag3 N6 2.171(7) 1_465 ?
Ag3 O5A 2.596(6) 1_455 ?
Ag3 Ag3 3.0379(17) 2_566 ?
Fe1 O4 1.967(6) . ?
Fe1 O5 2.000(6) . ?
Fe1 O1 2.000(6) . ?
Fe1 O2 2.000(6) . ?
Fe1 O3 2.005(6) . ?
Fe1 O6 2.024(6) . ?
Fe2 O12 1.967(7) . ?
Fe2 O10 1.989(6) . ?
Fe2 O8 1.995(6) . ?
Fe2 O11 1.998(6) . ?
Fe2 O7 2.003(6) . ?
Fe2 O9 2.017(6) . ?
O1 C2 1.281(10) . ?
O2 C4 1.272(10) . ?
O3 C12 1.260(10) . ?
O4 C14 1.247(10) . ?
O5 C22 1.246(11) . ?
O6 C24 1.257(11) . ?
O7 C32 1.260(11) . ?
O8 C34 1.263(11) . ?
O9 C42 1.272(9) . ?
O10 C44 1.294(10) . ?
O11 C52 1.264(10) . ?
O12 C54 1.276(10) . ?
N1 C9 1.321(11) . ?
N1 C8 1.347(13) . ?
N2 C19 1.333(10) . ?
N2 C18 1.338(11) . ?
N3 C28 1.343(11) . ?
N3 C29 1.354(11) . ?
N3 Ag2 2.133(8) 1_645 ?
N4 C39 1.347(10) . ?
N4 C38 1.364(11) . ?
N5 C48 1.324(13) . ?
N5 C49 1.333(12) . ?
N6 C59 1.356(10) . ?
N6 C58 1.360(10) . ?
N6 Ag3 2.171(7) 1_645 ?
C1 C2 1.501(13) . ?
C1 H1A 0.9800 . ?
C1 H1B 0.9800 . ?
C1 H1C 0.9800 . ?
C2 C3 1.415(14) . ?
C3 C4 1.393(13) . ?
C3 C6 1.491(12) . ?
C4 C5 1.510(13) . ?
C5 H5A 0.9800 . ?
C5 H5B 0.9800 . ?
C5 H5C 0.9800 . ?
C6 C10 1.392(14) . ?
C6 C7 1.397(12) . ?
C7 C8 1.389(13) . ?
C7 H7 0.9500 . ?
C8 H8 0.9500 . ?
C9 C10 1.361(13) . ?
C9 H9 0.9500 . ?
C10 H10 0.9500 . ?
C11 C12 1.511(11) . ?
C11 H11A 0.9800 . ?
C11 H11B 0.9800 . ?
C11 H11C 0.9800 . ?
C12 C13 1.415(12) . ?
C13 C14 1.431(11) . ?
C13 C16 1.476(12) . ?
C14 C15 1.516(12) . ?
C15 H15A 0.9800 . ?
C15 H15B 0.9800 . ?
C15 H15C 0.9800 . ?
C16 C17 1.390(11) . ?
C16 C20 1.407(12) . ?
C17 C18 1.388(12) . ?
C17 H17 0.9500 . ?
C18 H18 0.9500 . ?
C19 C20 1.347(12) . ?
C19 H19 0.9500 . ?
C20 H20 0.9500 . ?
C21 C22 1.498(13) . ?
C21 H21A 0.9800 . ?
C21 H21B 0.9800 . ?
C21 H21C 0.9800 . ?
C22 C23 1.441(12) . ?
C23 C24 1.403(13) . ?
C23 C26 1.476(13) . ?
C24 C25 1.538(12) . ?
C25 H25A 0.9800 . ?
C25 H25B 0.9800 . ?
C25 H25C 0.9800 . ?
C26 C30 1.400(12) . ?
C26 C27 1.408(11) . ?
C27 C28 1.368(13) . ?
C27 H27 0.9500 . ?
C28 H28 0.9500 . ?
C29 C30 1.364(13) . ?
C29 H29 0.9500 . ?
C30 H30 0.9500 . ?
C31 C32 1.528(11) . ?
C31 H31A 0.9800 . ?
C31 H31B 0.9800 . ?
C31 H31C 0.9800 . ?
C32 C33 1.420(12) . ?
C33 C34 1.427(11) . ?
C33 C36 1.478(12) . ?
C34 C35 1.485(12) . ?
C35 H35A 0.9800 . ?
C35 H35B 0.9800 . ?
C35 H35C 0.9800 . ?
C36 C40 1.393(12) . ?
C36 C37 1.397(11) . ?
C37 C38 1.351(12) . ?
C37 H37 0.9500 . ?
C38 H38 0.9500 . ?
C39 C40 1.364(13) . ?
C39 H39 0.9500 . ?
C40 H40 0.9500 . ?
C41 C42 1.536(13) . ?
C41 H41A 0.9800 . ?
C41 H41B 0.9800 . ?
C41 H41C 0.9800 . ?
C42 C43 1.389(12) . ?
C43 C44 1.399(13) . ?
C43 C46 1.516(12) . ?
C44 C45 1.488(13) . ?
C45 H45A 0.9800 . ?
C45 H45B 0.9800 . ?
C45 H45C 0.9800 . ?
C46 C47 1.386(12) . ?
C46 C50 1.393(13) . ?
C47 C48 1.394(13) . ?
C47 H47 0.9500 . ?
C48 H48 0.9500 . ?
C49 C50 1.373(13) . ?
C49 H49 0.9500 . ?
C50 H50 0.9500 . ?
C51 C52 1.515(11) . ?
C51 H51A 0.9800 . ?
C51 H51B 0.9800 . ?
C51 H51C 0.9800 . ?
C52 C53 1.401(12) . ?
C53 C54 1.448(11) . ?
C53 C56 1.488(12) . ?
C54 C55 1.492(12) . ?
C55 H55A 0.9800 . ?
C55 H55B 0.9800 . ?
C55 H55C 0.9800 . ?
C56 C60 1.386(12) . ?
C56 C57 1.405(10) . ?
C57 C58 1.360(11) . ?
C57 H57 0.9500 . ?
C58 H58 0.9500 . ?
C59 C60 1.356(12) . ?
C59 H59 0.9500 . ?
C60 H60 0.9500 . ?
O1A N1A 1.260(11) . ?
O2A N1A 1.254(10) . ?
O3A N1A 1.279(10) . ?
O3A Ag2 2.592(6) 2_675 ?
O4A N2A 1.218(9) . ?
O5A N2A 1.270(9) . ?
O5A Ag3 2.596(6) 1_655 ?
O6A N2A 1.289(10) . ?
O7A N3A 1.248(12) . ?
O8A N3A 1.256(15) . ?
O9A N3A 1.182(12) . ?
Br1 C1S 1.920(10) . ?
C1S C2S 1.354(13) . ?
C1S C6S 1.387(13) . ?
C2S C3S 1.387(13) . ?
C2S H2S 0.9500 . ?
C3S C4S 1.371(13) . ?
C3S H3S 0.9500 . ?
C4S C5S 1.371(13) . ?
C4S H4S 0.9500 . ?
C5S C6S 1.377(13) . ?
C5S H5S 0.9500 . ?
C6S H6S 0.9500 . ?
Br2 C7S 1.887(11) . ?
C7S C12S 1.412(16) . ?
C7S C8S 1.425(17) . ?
C8S C9S 1.356(17) . ?
C8S H8S 0.9500 . ?
C9S C10S 1.426(18) . ?
C9S H9S 0.9500 . ?
C10S C11S 1.398(19) . ?
C10S H10S 0.9500 . ?
C11S C12S 1.404(17) . ?
C11S H11S 0.9500 . ?
C12S H12S 0.9500 . ?
Br3 C13S 1.891(10) . ?
C13S C14S 1.356(16) . ?
C13S C18S 1.375(16) . ?
C14S C15S 1.422(16) . ?
C14S H14S 0.9500 . ?
C15S C16S 1.387(19) . ?
C15S H15S 0.9500 . ?
C16S C17S 1.356(18) . ?
C16S H16S 0.9500 . ?
C17S C18S 1.374(16) . ?
C17S H17S 0.9500 . ?
C18S H18S 0.9500 . ?
Br4 C19S 1.866(4) . ?
C19S C20S 1.3900 . ?
C19S C24S 1.3900 . ?
C20S C21S 1.3900 . ?
C20S H20S 0.9500 . ?
C21S C22S 1.3900 . ?
C21S H21S 0.9500 . ?
C22S C23S 1.3900 . ?
C22S H22S 0.9500 . ?
C23S C24S 1.3900 . ?
C23S H23S 0.9500 . ?
C24S H24S 0.9500 . ?
Br4' C19' 1.902(15) . ?
C19' C20' 1.3900 . ?
C19' C24' 1.3900 . ?
C20' C21' 1.3900 . ?
C20' H20' 0.9500 . ?
C21' C22' 1.3900 . ?
C21' H21' 0.9500 . ?
C22' C23' 1.3900 . ?
C22' H22' 0.9500 . ?
C23' C24' 1.3900 . ?
C23' H23' 0.9500 . ?
C24' H24' 0.9500 . ?
Br5 C25S 1.778(6) . ?
C25S C26S 1.3900 . ?
C25S C30S 1.3900 . ?
C26S C27S 1.3900 . ?
C26S H26S 0.9500 . ?
C27S C28S 1.3900 . ?
C27S H27S 0.9500 . ?
C28S C29S 1.3900 . ?
C28S H28S 0.9500 . ?
C29S C30S 1.3900 . ?
C29S H29S 0.9500 . ?
C30S H30S 0.9500 . ?
Br5' C25' 1.92(2) . ?
C25' C26' 1.3900 . ?
C25' C30' 1.3900 . ?
C26' C27' 1.3900 . ?
C26' H26' 0.9500 . ?
C27' C28' 1.3900 . ?
C27' H27' 0.9500 . ?
C28' C29' 1.3900 . ?
C28' H28' 0.9500 . ?
C29' C30' 1.3900 . ?
C29' H29' 0.9500 . ?
C30' H30' 0.9500 . ?

loop_
_geom_torsion_atom_site_label_1
_geom_torsion_atom_site_label_2
_geom_torsion_atom_site_label_3
_geom_torsion_atom_site_label_4
_geom_torsion
_geom_torsion_site_symmetry_1
_geom_torsion_site_symmetry_2
_geom_torsion_site_symmetry_3
_geom_torsion_site_symmetry_4
_geom_torsion_publ_flag
O4 Fe1 O1 C2 -150.5(7) . . . . ?
O5 Fe1 O1 C2 -17.2(14) . . . . ?
O2 Fe1 O1 C2 35.3(7) . . . . ?
O3 Fe1 O1 C2 124.7(7) . . . . ?
O6 Fe1 O1 C2 -58.6(7) . . . . ?
O4 Fe1 O2 C4 -85(2) . . . . ?
O5 Fe1 O2 C4 134.8(7) . . . . ?
O1 Fe1 O2 C4 -33.9(7) . . . . ?
O3 Fe1 O2 C4 -134.7(7) . . . . ?
O6 Fe1 O2 C4 51.5(7) . . . . ?
O4 Fe1 O3 C12 11.4(8) . . . . ?
O5 Fe1 O3 C12 -86.9(8) . . . . ?
O1 Fe1 O3 C12 101.9(8) . . . . ?
O2 Fe1 O3 C12 -174.3(8) . . . . ?
O6 Fe1 O3 C12 -52(3) . . . . ?
O5 Fe1 O4 C14 85.3(8) . . . . ?
O1 Fe1 O4 C14 -105.1(8) . . . . ?
O2 Fe1 O4 C14 -54(2) . . . . ?
O3 Fe1 O4 C14 -4.4(8) . . . . ?
O6 Fe1 O4 C14 169.0(8) . . . . ?
O4 Fe1 O5 C22 131.0(7) . . . . ?
O1 Fe1 O5 C22 -1.6(14) . . . . ?
O2 Fe1 O5 C22 -53.8(7) . . . . ?
O3 Fe1 O5 C22 -144.3(7) . . . . ?
O6 Fe1 O5 C22 39.9(7) . . . . ?
O4 Fe1 O6 C24 -138.7(7) . . . . ?
O5 Fe1 O6 C24 -40.6(7) . . . . ?
O1 Fe1 O6 C24 130.0(7) . . . . ?
O2 Fe1 O6 C24 46.4(7) . . . . ?
O3 Fe1 O6 C24 -76(2) . . . . ?
O12 Fe2 O7 C32 140.6(6) . . . . ?
O10 Fe2 O7 C32 -128.9(6) . . . . ?
O8 Fe2 O7 C32 41.8(6) . . . . ?
O11 Fe2 O7 C32 77.9(19) . . . . ?
O9 Fe2 O7 C32 -44.7(6) . . . . ?
O12 Fe2 O8 C34 -132.6(6) . . . . ?
O10 Fe2 O8 C34 25.5(17) . . . . ?
O11 Fe2 O8 C34 142.6(7) . . . . ?
O7 Fe2 O8 C34 -43.0(6) . . . . ?
O9 Fe2 O8 C34 49.7(6) . . . . ?
O12 Fe2 O9 C42 46(2) . . . . ?
O10 Fe2 O9 C42 19.9(7) . . . . ?
O8 Fe2 O9 C42 -156.0(7) . . . . ?
O11 Fe2 O9 C42 115.9(7) . . . . ?
O7 Fe2 O9 C42 -72.1(7) . . . . ?
O12 Fe2 O10 C44 167.7(7) . . . . ?
O8 Fe2 O10 C44 9.4(18) . . . . ?
O11 Fe2 O10 C44 -107.2(7) . . . . ?
O7 Fe2 O10 C44 77.1(7) . . . . ?
O9 Fe2 O10 C44 -14.9(7) . . . . ?
O12 Fe2 O11 C52 -11.6(8) . . . . ?
O10 Fe2 O11 C52 -101.5(8) . . . . ?
O8 Fe2 O11 C52 87.4(8) . . . . ?
O7 Fe2 O11 C52 52(2) . . . . ?
O9 Fe2 O11 C52 174.1(8) . . . . ?
O10 Fe2 O12 C54 100.8(8) . . . . ?
O8 Fe2 O12 C54 -82.9(8) . . . . ?
O11 Fe2 O12 C54 4.6(8) . . . . ?
O7 Fe2 O12 C54 -167.0(8) . . . . ?
O9 Fe2 O12 C54 75(2) . . . . ?
N5 Ag1 N1 C9 169.2(9) . . . . ?
N5 Ag1 N1 C8 -13.4(14) . . . . ?
N3 Ag2 N2 C19 40.1(17) 1_465 . . . ?
O3A Ag2 N2 C19 161.6(7) 2_675 . . . ?
Ag2 Ag2 N2 C19 -119.8(7) 2_685 . . . ?
N3 Ag2 N2 C18 -137.9(12) 1_465 . . . ?
O3A Ag2 N2 C18 -16.4(7) 2_675 . . . ?
Ag2 Ag2 N2 C18 62.2(7) 2_685 . . . ?
N6 Ag3 N4 C39 67.6(15) 1_465 . . . ?
O5A Ag3 N4 C39 179.8(6) 1_455 . . . ?
Ag3 Ag3 N4 C39 -99.2(6) 2_566 . . . ?
N6 Ag3 N4 C38 -96.5(14) 1_465 . . . ?
O5A Ag3 N4 C38 15.7(7) 1_455 . . . ?
Ag3 Ag3 N4 C38 96.7(7) 2_566 . . . ?
N1 Ag1 N5 C48 -169.5(8) . . . . ?
N1 Ag1 N5 C49 8.7(14) . . . . ?
Fe1 O1 C2 C3 -22.5(12) . . . . ?
Fe1 O1 C2 C1 154.3(6) . . . . ?
O1 C2 C3 C4 -6.8(14) . . . . ?
C1 C2 C3 C4 176.5(8) . . . . ?
O1 C2 C3 C6 177.7(8) . . . . ?
C1 C2 C3 C6 1.1(13) . . . . ?
Fe1 O2 C4 C3 20.5(13) . . . . ?
Fe1 O2 C4 C5 -160.2(6) . . . . ?
C2 C3 C4 O2 7.7(15) . . . . ?
C6 C3 C4 O2 -176.9(8) . . . . ?
C2 C3 C4 C5 -171.5(9) . . . . ?
C6 C3 C4 C5 3.9(13) . . . . ?
C4 C3 C6 C10 101.1(12) . . . . ?
C2 C3 C6 C10 -83.4(14) . . . . ?
C4 C3 C6 C7 -72.9(14) . . . . ?
C2 C3 C6 C7 102.6(12) . . . . ?
C10 C6 C7 C8 0.0(16) . . . . ?
C3 C6 C7 C8 174.5(11) . . . . ?
C9 N1 C8 C7 1.4(17) . . . . ?
Ag1 N1 C8 C7 -176.2(9) . . . . ?
C6 C7 C8 N1 -0.8(18) . . . . ?
C8 N1 C9 C10 -1.2(17) . . . . ?
Ag1 N1 C9 C10 176.3(9) . . . . ?
N1 C9 C10 C6 0(2) . . . . ?
C7 C6 C10 C9 0.2(17) . . . . ?
C3 C6 C10 C9 -174.3(11) . . . . ?
Fe1 O3 C12 C13 -13.0(14) . . . . ?
Fe1 O3 C12 C11 166.7(6) . . . . ?
O3 C12 C13 C14 4.3(14) . . . . ?
C11 C12 C13 C14 -175.5(9) . . . . ?
O3 C12 C13 C16 -176.2(8) . . . . ?
C11 C12 C13 C16 4.0(13) . . . . ?
Fe1 O4 C14 C13 -0.6(14) . . . . ?
Fe1 O4 C14 C15 178.6(6) . . . . ?
C12 C13 C14 O4 2.5(14) . . . . ?
C16 C13 C14 O4 -177.0(8) . . . . ?
C12 C13 C14 C15 -176.7(9) . . . . ?
C16 C13 C14 C15 3.8(13) . . . . ?
C12 C13 C16 C17 -125.1(10) . . . . ?
C14 C13 C16 C17 54.4(13) . . . . ?
C12 C13 C16 C20 59.6(13) . . . . ?
C14 C13 C16 C20 -120.9(10) . . . . ?
C20 C16 C17 C18 0.6(13) . . . . ?
C13 C16 C17 C18 -175.2(9) . . . . ?
C19 N2 C18 C17 1.9(14) . . . . ?
Ag2 N2 C18 C17 180.0(7) . . . . ?
C16 C17 C18 N2 -2.9(15) . . . . ?
C18 N2 C19 C20 1.4(14) . . . . ?
Ag2 N2 C19 C20 -176.6(8) . . . . ?
N2 C19 C20 C16 -3.8(16) . . . . ?
C17 C16 C20 C19 2.6(14) . . . . ?
C13 C16 C20 C19 178.2(9) . . . . ?
Fe1 O5 C22 C23 -24.1(12) . . . . ?
Fe1 O5 C22 C21 160.5(6) . . . . ?
O5 C22 C23 C24 -8.1(13) . . . . ?
C21 C22 C23 C24 167.2(8) . . . . ?
O5 C22 C23 C26 171.0(8) . . . . ?
C21 C22 C23 C26 -13.8(11) . . . . ?
Fe1 O6 C24 C23 26.6(12) . . . . ?
Fe1 O6 C24 C25 -155.0(5) . . . . ?
C22 C23 C24 O6 6.2(13) . . . . ?
C26 C23 C24 O6 -172.8(8) . . . . ?
C22 C23 C24 C25 -172.1(7) . . . . ?
C26 C23 C24 C25 8.9(12) . . . . ?
C24 C23 C26 C30 106.2(10) . . . . ?
C22 C23 C26 C30 -72.8(10) . . . . ?
C24 C23 C26 C27 -69.4(11) . . . . ?
C22 C23 C26 C27 111.5(9) . . . . ?
C30 C26 C27 C28 -2.9(12) . . . . ?
C23 C26 C27 C28 172.9(8) . . . . ?
C29 N3 C28 C27 2.2(12) . . . . ?
Ag2 N3 C28 C27 -160.0(6) 1_645 . . . ?
C26 C27 C28 N3 -0.5(13) . . . . ?
C28 N3 C29 C30 -0.4(13) . . . . ?
Ag2 N3 C29 C30 162.8(7) 1_645 . . . ?
N3 C29 C30 C26 -3.2(14) . . . . ?
C27 C26 C30 C29 4.7(13) . . . . ?
C23 C26 C30 C29 -171.4(8) . . . . ?
Fe2 O7 C32 C33 -25.2(11) . . . . ?
Fe2 O7 C32 C31 155.2(5) . . . . ?
O7 C32 C33 C34 -8.6(12) . . . . ?
C31 C32 C33 C34 170.9(7) . . . . ?
O7 C32 C33 C36 169.9(7) . . . . ?
C31 C32 C33 C36 -10.5(12) . . . . ?
Fe2 O8 C34 C33 26.9(11) . . . . ?
Fe2 O8 C34 C35 -158.6(5) . . . . ?
C32 C33 C34 O8 7.9(12) . . . . ?
C36 C33 C34 O8 -170.7(7) . . . . ?
C32 C33 C34 C35 -166.5(8) . . . . ?
C36 C33 C34 C35 14.9(11) . . . . ?
C32 C33 C36 C40 -106.0(9) . . . . ?
C34 C33 C36 C40 72.6(10) . . . . ?
C32 C33 C36 C37 72.3(11) . . . . ?
C34 C33 C36 C37 -109.1(9) . . . . ?
C40 C36 C37 C38 3.5(12) . . . . ?
C33 C36 C37 C38 -174.9(8) . . . . ?
C36 C37 C38 N4 -0.8(13) . . . . ?
C39 N4 C38 C37 -0.9(12) . . . . ?
Ag3 N4 C38 C37 163.4(7) . . . . ?
C38 N4 C39 C40 -0.2(12) . . . . ?
Ag3 N4 C39 C40 -165.8(7) . . . . ?
N4 C39 C40 C36 3.0(13) . . . . ?
C37 C36 C40 C39 -4.5(12) . . . . ?
C33 C36 C40 C39 174.0(8) . . . . ?
Fe2 O9 C42 C43 -17.5(12) . . . . ?
Fe2 O9 C42 C41 165.6(5) . . . . ?
O9 C42 C43 C44 1.1(14) . . . . ?
C41 C42 C43 C44 177.8(8) . . . . ?
O9 C42 C43 C46 -174.6(7) . . . . ?
C41 C42 C43 C46 2.1(12) . . . . ?
Fe2 O10 C44 C43 6.5(12) . . . . ?
Fe2 O10 C44 C45 -174.6(6) . . . . ?
C42 C43 C44 O10 4.8(13) . . . . ?
C46 C43 C44 O10 -179.5(7) . . . . ?
C42 C43 C44 C45 -174.0(8) . . . . ?
C46 C43 C44 C45 1.6(13) . . . . ?
C42 C43 C46 C47 89.5(12) . . . . ?
C44 C43 C46 C47 -86.4(12) . . . . ?
C42 C43 C46 C50 -87.5(12) . . . . ?
C44 C43 C46 C50 96.7(12) . . . . ?
C50 C46 C47 C48 0.7(16) . . . . ?
C43 C46 C47 C48 -176.4(10) . . . . ?
C49 N5 C48 C47 -2.0(16) . . . . ?
Ag1 N5 C48 C47 176.3(8) . . . . ?
C46 C47 C48 N5 1.9(17) . . . . ?
C48 N5 C49 C50 -0.7(17) . . . . ?
Ag1 N5 C49 C50 -178.9(9) . . . . ?
N5 C49 C50 C46 3.3(18) . . . . ?
C47 C46 C50 C49 -3.2(16) . . . . ?
C43 C46 C50 C49 173.9(10) . . . . ?
Fe2 O11 C52 C53 12.8(13) . . . . ?
Fe2 O11 C52 C51 -167.4(6) . . . . ?
O11 C52 C53 C54 -3.3(14) . . . . ?
C51 C52 C53 C54 176.9(8) . . . . ?
O11 C52 C53 C56 176.8(8) . . . . ?
C51 C52 C53 C56 -3.0(13) . . . . ?
Fe2 O12 C54 C53 1.0(13) . . . . ?
Fe2 O12 C54 C55 -177.3(6) . . . . ?
C52 C53 C54 O12 -3.6(13) . . . . ?
C56 C53 C54 O12 176.4(8) . . . . ?
C52 C53 C54 C55 174.6(8) . . . . ?
C56 C53 C54 C55 -5.4(12) . . . . ?
C52 C53 C56 C60 -57.6(12) . . . . ?
C54 C53 C56 C60 122.4(9) . . . . ?
C52 C53 C56 C57 123.2(9) . . . . ?
C54 C53 C56 C57 -56.8(12) . . . . ?
C60 C56 C57 C58 -2.0(12) . . . . ?
C53 C56 C57 C58 177.3(8) . . . . ?
C56 C57 C58 N6 1.7(14) . . . . ?
C59 N6 C58 C57 1.2(13) . . . . ?
Ag3 N6 C58 C57 -175.3(7) 1_645 . . . ?
C58 N6 C59 C60 -3.8(13) . . . . ?
Ag3 N6 C59 C60 172.7(7) 1_645 . . . ?
N6 C59 C60 C56 3.6(14) . . . . ?
C57 C56 C60 C59 -0.6(13) . . . . ?
C53 C56 C60 C59 -179.9(9) . . . . ?
Ag2 O3A N1A O2A -100.3(7) 2_675 . . . ?
Ag2 O3A N1A O1A 79.7(9) 2_675 . . . ?
Ag3 O5A N2A O4A -102.0(7) 1_655 . . . ?
Ag3 O5A N2A O6A 80.6(7) 1_655 . . . ?
C6S C1S C2S C3S -0.3(16) . . . . ?
Br1 C1S C2S C3S -178.3(8) . . . . ?
C1S C2S C3S C4S 0.0(15) . . . . ?
C2S C3S C4S C5S -1.2(16) . . . . ?
C3S C4S C5S C6S 2.6(17) . . . . ?
C4S C5S C6S C1S -2.8(17) . . . . ?
C2S C1S C6S C5S 1.6(17) . . . . ?
Br1 C1S C6S C5S 179.6(8) . . . . ?
C12S C7S C8S C9S 0.1(15) . . . . ?
Br2 C7S C8S C9S -178.1(8) . . . . ?
C7S C8S C9S C10S 0.0(15) . . . . ?
C8S C9S C10S C11S -0.9(17) . . . . ?
C9S C10S C11S C12S 1.4(15) . . . . ?
C10S C11S C12S C7S -1.3(15) . . . . ?
C8S C7S C12S C11S 0.7(17) . . . . ?
Br2 C7S C12S C11S 178.8(8) . . . . ?
C18S C13S C14S C15S -0.1(19) . . . . ?
Br3 C13S C14S C15S -173.9(9) . . . . ?
C13S C14S C15S C16S 0.3(18) . . . . ?
C14S C15S C16S C17S -1.6(18) . . . . ?
C15S C16S C17S C18S 2.6(18) . . . . ?
C16S C17S C18S C13S -2.3(16) . . . . ?
C14S C13S C18S C17S 1.0(17) . . . . ?
Br3 C13S C18S C17S 175.0(8) . . . . ?
C24S C19S C20S C21S 0.0 . . . . ?
Br4 C19S C20S C21S 179.6(4) . . . . ?
C19S C20S C21S C22S 0.0 . . . . ?
C20S C21S C22S C23S 0.0 . . . . ?
C21S C22S C23S C24S 0.0 . . . . ?
C22S C23S C24S C19S 0.0 . . . . ?
C20S C19S C24S C23S 0.0 . . . . ?
Br4 C19S C24S C23S -179.6(4) . . . . ?
C24' C19' C20' C21' 0.0 . . . . ?
Br4' C19' C20' C21' -179(2) . . . . ?
C19' C20' C21' C22' 0.0 . . . . ?
C20' C21' C22' C23' 0.0 . . . . ?
C21' C22' C23' C24' 0.0 . . . . ?
C22' C23' C24' C19' 0.0 . . . . ?
C20' C19' C24' C23' 0.0 . . . . ?
Br4' C19' C24' C23' 179(2) . . . . ?
C30S C25S C26S C27S 0.0 . . . . ?
Br5 C25S C26S C27S -177.7(6) . . . . ?
C25S C26S C27S C28S 0.0 . . . . ?
C26S C27S C28S C29S 0.0 . . . . ?
C27S C28S C29S C30S 0.0 . . . . ?
C28S C29S C30S C25S 0.0 . . . . ?
C26S C25S C30S C29S 0.0 . . . . ?
Br5 C25S C30S C29S 177.7(6) . . . . ?
C30' C25' C26' C27' 0.0 . . . . ?
Br5' C25' C26' C27' 178.8(17) . . . . ?
C25' C26' C27' C28' 0.0 . . . . ?
C26' C27' C28' C29' 0.0 . . . . ?
C27' C28' C29' C30' 0.0 . . . . ?
C28' C29' C30' C25' 0.0 . . . . ?
C26' C25' C30' C29' 0.0 . . . . ?
Br5' C25' C30' C29' -178.7(18) . . . . ?
